data_4122132
loop_
_publ_author_name
'Ni, Wen-Xiu'
'Qiu, Yu-Min'
'Li, Mian'
'Zheng, Ji'
'Sun, Raymond Wai-Yin'
'Zhan, Shun-Ze'
'Ng, Seik Weng'
'Li, Dan'

_publ_section_title
;
 Metallophilicity-driven dynamic aggregation of a phosphorescent
 gold(i)-silver(i) cluster prepared by solution-based and mechanochemical
 approaches.
;
_journal_issue 27
_journal_name_full 'Journal of the American Chemical Society'
_journal_page_first 9532
_journal_page_last 9535
_journal_paper_doi 10.1021/ja5025113
_journal_volume 136
_journal_year 2014
_chemical_formula_moiety 'C39 H27 Au3 N6 S3'
_chemical_formula_sum 'C39 H27 Au3 N6 S3'
_chemical_formula_weight 1266.75
_chemical_name_systematic
; 
 ? 
;
_space_group_IT_number 14
_symmetry_cell_setting monoclinic
_symmetry_space_group_name_Hall '-P 2yn'
_symmetry_space_group_name_H-M 'P 1 21/n 1'
_atom_sites_solution_hydrogens geom
_atom_sites_solution_primary direct
_atom_sites_solution_secondary difmap
_audit_creation_method SHELXL-97
_cell_angle_alpha 90.00
_cell_angle_beta 101.1530(10)
_cell_angle_gamma 90.00
_cell_formula_units_Z 8
_cell_length_a 15.4235(2)
_cell_length_b 17.2123(2)
_cell_length_c 27.4854(3)
_cell_measurement_reflns_used 35117
_cell_measurement_temperature 100(2)
_cell_measurement_theta_max 27.4780
_cell_measurement_theta_min 2.9000
_cell_volume 7158.85(15)
_computing_cell_refinement
;
CrysAlisPro, Agilent Technologies,
Version 1.171.36.28 (release 01-02-2013 CrysAlis171 .NET)
(compiled Feb  1 2013,16:14:44)
;
_computing_data_collection
;
CrysAlisPro, Agilent Technologies,
Version 1.171.36.28 (release 01-02-2013 CrysAlis171 .NET)
(compiled Feb  1 2013,16:14:44)
;
_computing_data_reduction
;
CrysAlisPro, Agilent Technologies,
Version 1.171.36.28 (release 01-02-2013 CrysAlis171 .NET)
(compiled Feb  1 2013,16:14:44)
;
_computing_structure_refinement 'SHELXL-97 (Sheldrick, 1997)'
_computing_structure_solution 'SHELXS-97 (Sheldrick, 1990)'
_diffrn_ambient_temperature 100(2)
_diffrn_detector_area_resol_mean 10.4098
_diffrn_measured_fraction_theta_full 0.996
_diffrn_measured_fraction_theta_max 0.996
_diffrn_measurement_device_type 'Xcalibur, Atlas, Gemini'
_diffrn_measurement_method '\w scans'
_diffrn_radiation_monochromator graphite
_diffrn_radiation_source 'Enhance (Mo) X-ray Source'
_diffrn_radiation_type MoK\a
_diffrn_radiation_wavelength 0.71073
_diffrn_reflns_av_R_equivalents 0.0661
_diffrn_reflns_av_sigmaI/netI 0.0469
_diffrn_reflns_limit_h_max 20
_diffrn_reflns_limit_h_min -20
_diffrn_reflns_limit_k_max 22
_diffrn_reflns_limit_k_min -22
_diffrn_reflns_limit_l_max 35
_diffrn_reflns_limit_l_min -35
_diffrn_reflns_number 119715
_diffrn_reflns_theta_full 27.56
_diffrn_reflns_theta_max 27.56
_diffrn_reflns_theta_min 2.72
_exptl_absorpt_coefficient_mu 12.480
_exptl_absorpt_correction_T_max 0.3159
_exptl_absorpt_correction_T_min 0.2122
_exptl_absorpt_correction_type multi-scan
_exptl_absorpt_process_details
;
CrysAlisPro, Agilent Technologies,
Version 1.171.36.28 (release 01-02-2013 CrysAlis171 .NET)
(compiled Feb  1 2013,16:14:44)
Empirical absorption correction using spherical harmonics,
 implemented in SCALE3 ABSPACK scaling algorithm.
;
_exptl_crystal_colour colorless
_exptl_crystal_density_diffrn 2.351
_exptl_crystal_density_method 'not measured'
_exptl_crystal_description block
_exptl_crystal_F_000 4704
_exptl_crystal_size_max 0.18
_exptl_crystal_size_mid 0.16
_exptl_crystal_size_min 0.12
_refine_diff_density_max 4.163
_refine_diff_density_min -1.807
_refine_diff_density_rms 0.246
_refine_ls_extinction_method none
_refine_ls_goodness_of_fit_ref 1.087
_refine_ls_hydrogen_treatment mixed
_refine_ls_matrix_type full
_refine_ls_number_parameters 847
_refine_ls_number_reflns 16456
_refine_ls_number_restraints 228
_refine_ls_restrained_S_all 1.090
_refine_ls_R_factor_all 0.0639
_refine_ls_R_factor_gt 0.0456
_refine_ls_shift/su_max 0.011
_refine_ls_shift/su_mean 0.000
_refine_ls_structure_factor_coef Fsqd
_refine_ls_weighting_details 'calc w=1/[\s^2^(Fo^2^)+(0.0194P)^2^+129.9227P] where P=(Fo^2^+2Fc^2^)/3'
_refine_ls_weighting_scheme calc
_refine_ls_wR_factor_gt 0.0886
_refine_ls_wR_factor_ref 0.0956
_reflns_number_gt 13320
_reflns_number_total 16456
_reflns_threshold_expression >2sigma(I)
_cod_data_source_file ja5025113_si_003.cif
_cod_data_source_block Au3-a
_cod_depositor_comments 'Adding full bibliography for 4122132--4122134.cif.'
_cod_original_sg_symbol_H-M P21/n
_cod_database_code 4122132

loop_
_symmetry_equiv_pos_as_xyz
'x, y, z'
'-x+1/2, y+1/2, -z+1/2'
'-x, -y, -z'
'x-1/2, -y-1/2, z-1/2'

loop_
_atom_site_label
_atom_site_type_symbol
_atom_site_fract_x
_atom_site_fract_y
_atom_site_fract_z
_atom_site_U_iso_or_equiv
_atom_site_adp_type
_atom_site_occupancy
_atom_site_symmetry_multiplicity
_atom_site_calc_flag
_atom_site_refinement_flags
_atom_site_disorder_assembly
_atom_site_disorder_group
Au1 Au 0.34681(2) 0.56444(2) 0.837640(13) 0.02274(8) Uani 1 1 d . . .
Au2 Au 0.54039(2) 0.49962(2) 0.893640(13) 0.02294(8) Uani 1 1 d . . .
Au3 Au 0.45495(2) 0.647067(19) 0.943923(13) 0.02081(8) Uani 1 1 d . . .
Au4 Au 0.50684(2) 0.686225(19) 0.525697(13) 0.02105(8) Uani 1 1 d . . .
Au5 Au 0.53088(2) 0.667525(19) 0.649048(13) 0.02126(8) Uani 1 1 d . . .
Au6 Au 0.65042(2) 0.56034(2) 0.586005(14) 0.02416(8) Uani 1 1 d . . .
S1 S 0.2973(8) 0.4554(5) 0.6594(2) 0.0379(17) Uani 0.50 1 d PDU A 1
S2 S 0.7947(4) 0.3992(5) 1.0214(3) 0.0450(17) Uani 0.50 1 d PDU B 1
S3 S 0.2766(5) 0.8801(4) 0.9706(3) 0.0547(17) Uani 0.50 1 d PDU C 1
S4 S 0.3485(5) 0.8477(4) 0.7131(4) 0.0400(18) Uani 0.50 1 d PDU D 1
S5 S 0.512(3) 0.6635(15) 0.7638(16) 0.061(3) Uani 0.50 1 d PDU E 1
S6 S 0.7156(8) 0.3964(7) 0.5511(5) 0.061(3) Uani 0.33 1 d PDU F 1
N1 N 0.4100(5) 0.4894(4) 0.8013(3) 0.0254(17) Uani 1 1 d . . .
N2 N 0.4926(5) 0.4650(4) 0.8240(3) 0.0259(17) Uani 1 1 d . . .
N3 N 0.5892(5) 0.5288(4) 0.9637(3) 0.0229(16) Uani 1 1 d . . .
N4 N 0.5591(5) 0.5938(4) 0.9848(3) 0.0222(16) Uani 1 1 d . . .
N5 N 0.3440(5) 0.6943(4) 0.9040(3) 0.0225(16) Uani 1 1 d . C .
N6 N 0.2896(5) 0.6462(4) 0.8724(3) 0.0232(16) Uani 1 1 d . C .
N7 N 0.4478(5) 0.7608(4) 0.5654(3) 0.0232(16) Uani 1 1 d . . .
N8 N 0.4377(5) 0.7369(4) 0.6109(3) 0.0232(16) Uani 1 1 d . . .
N9 N 0.6326(5) 0.6062(4) 0.6860(3) 0.0238(17) Uani 1 1 d . . .
N10 N 0.6860(5) 0.5685(5) 0.6599(3) 0.0296(18) Uani 1 1 d . . .
N11 N 0.6119(5) 0.5493(4) 0.5123(3) 0.0267(17) Uani 1 1 d . F .
N12 N 0.5580(5) 0.6055(4) 0.4872(3) 0.0248(17) Uani 1 1 d . F .
C1 C 0.1895(10) 0.4896(8) 0.6471(7) 0.044(5) Uani 0.50 1 d PDU A 1
H1 H 0.1547 0.4909 0.6146 0.053 Uiso 0.50 1 calc PR A 1
C2 C 0.1586(8) 0.5142(10) 0.6873(9) 0.049(4) Uani 0.50 1 d PDU A 1
H2 H 0.1014 0.5346 0.6874 0.059 Uiso 0.50 1 calc PR A 1
C3 C 0.2339(12) 0.5029(9) 0.7333(7) 0.0588(17) Uani 0.50 1 d PDU A 1
H3 H 0.2278 0.5160 0.7661 0.071 Uiso 0.50 1 calc PR A 1
C4 C 0.3106(6) 0.4722(4) 0.7222(3) 0.029(2) Uani 1 1 d D . .
C5 C 0.3891(7) 0.4553(5) 0.7559(3) 0.028(2) Uani 1 1 d D A .
C6 C 0.4594(7) 0.4080(6) 0.7504(4) 0.032(2) Uani 1 1 d . . .
H6 H 0.4634 0.3762 0.7227 0.038 Uiso 1 1 calc R A .
C7 C 0.5230(7) 0.4164(5) 0.7937(4) 0.030(2) Uani 1 1 d . A .
C8 C 0.6108(4) 0.3781(4) 0.8081(3) 0.033(2) Uani 1 1 d G . .
C9 C 0.6172(4) 0.2994(4) 0.7982(3) 0.042(3) Uani 1 1 d G A .
H9 H 0.5659 0.2710 0.7836 0.050 Uiso 1 1 calc R . .
C10 C 0.6986(6) 0.2622(3) 0.8096(3) 0.062(4) Uani 1 1 d G A .
H10 H 0.7029 0.2083 0.8029 0.075 Uiso 1 1 calc R . .
C11 C 0.7736(4) 0.3037(5) 0.8310(4) 0.062(4) Uani 1 1 d G A .
H11 H 0.8292 0.2783 0.8388 0.074 Uiso 1 1 calc R . .
C12 C 0.7672(4) 0.3825(5) 0.8409(3) 0.069(4) Uani 1 1 d G A .
H12 H 0.8185 0.4109 0.8555 0.083 Uiso 1 1 calc R . .
C13 C 0.6859(5) 0.4197(3) 0.8295(3) 0.046(3) Uani 1 1 d GU A .
H13 H 0.6815 0.4735 0.8363 0.055 Uiso 1 1 calc R . .
C14 C 0.7970(10) 0.3127(7) 0.9889(5) 0.032(4) Uani 0.50 1 d PDU B 1
H14 H 0.8460 0.2782 0.9954 0.039 Uiso 0.50 1 calc PR B 1
C15 C 0.7243(12) 0.2979(8) 0.9537(6) 0.053(5) Uani 0.50 1 d PDU B 1
H15 H 0.7147 0.2536 0.9327 0.064 Uiso 0.50 1 calc PR B 1
C16 C 0.6597(10) 0.3670(10) 0.9543(5) 0.092(3) Uani 0.50 1 d PDU B 1
H16 H 0.6034 0.3704 0.9330 0.111 Uiso 0.50 1 calc PR B 1
C17 C 0.6927(5) 0.4230(5) 0.9890(3) 0.032(2) Uani 1 1 d D . .
C18 C 0.6495(6) 0.4924(6) 0.9989(4) 0.029(2) Uani 1 1 d D B .
C19 C 0.6575(6) 0.5333(5) 1.0427(3) 0.026(2) Uani 1 1 d . . .
H19 H 0.6950 0.5208 1.0734 0.031 Uiso 1 1 calc R B .
C20 C 0.5998(6) 0.5969(5) 1.0335(3) 0.025(2) Uani 1 1 d . B .
C21 C 0.5875(5) 0.6598(3) 1.0687(2) 0.028(2) Uani 1 1 d G . .
C22 C 0.6306(4) 0.6506(4) 1.1177(3) 0.029(2) Uani 1 1 d G B .
H22 H 0.6670 0.6065 1.1270 0.035 Uiso 1 1 calc R . .
C23 C 0.6205(5) 0.7060(6) 1.15292(19) 0.104(8) Uani 1 1 d G B .
H23 H 0.6500 0.6997 1.1864 0.125 Uiso 1 1 calc R . .
C24 C 0.5673(6) 0.7706(5) 1.1392(3) 0.071(5) Uani 1 1 d G B .
H24 H 0.5604 0.8084 1.1633 0.085 Uiso 1 1 calc R . .
C25 C 0.5241(6) 0.7797(4) 1.0903(3) 0.068(4) Uani 1 1 d G B .
H25 H 0.4877 0.8239 1.0809 0.081 Uiso 1 1 calc R . .
C26 C 0.5343(5) 0.7243(4) 1.0550(2) 0.038(3) Uani 1 1 d G B .
H26 H 0.5048 0.7306 1.0215 0.046 Uiso 1 1 calc R . .
C27 C 0.3632(8) 0.9358(7) 0.9993(5) 0.0547(17) Uani 0.50 1 d PD C 1
H27 H 0.3548 0.9782 1.0200 0.066 Uiso 0.50 1 calc PR C 1
C28 C 0.4438(7) 0.9169(10) 0.9910(7) 0.0547(17) Uani 0.50 1 d PD C 1
H28 H 0.4978 0.9424 1.0044 0.066 Uiso 0.50 1 calc PR C 1
C29 C 0.4320(8) 0.8453(10) 0.9554(7) 0.0547(17) Uani 0.50 1 d PD C 1
H29 H 0.4793 0.8207 0.9439 0.066 Uiso 0.50 1 calc PR C 1
C30 C 0.3439(8) 0.8216(5) 0.9425(4) 0.0547(17) Uani 0.50 1 d PD C 1
C31 C 0.2985(6) 0.7589(5) 0.9111(3) 0.0212(18) Uani 1 1 d D . .
C32 C 0.2130(7) 0.7520(6) 0.8831(4) 0.030(2) Uani 1 1 d . C .
H32 H 0.1664 0.7888 0.8805 0.036 Uiso 1 1 calc R . .
C33 C 0.2102(6) 0.6803(6) 0.8599(3) 0.028(2) Uani 1 1 d D . .
C34 C 0.1352(9) 0.6384(13) 0.8291(7) 0.049(3) Uani 0.50 1 d PGD C 1
C35 C 0.0831(12) 0.6705(9) 0.7870(8) 0.049(3) Uani 0.50 1 d PG C 1
H35 H 0.0946 0.7216 0.7769 0.059 Uiso 0.50 1 calc PR C 1
C36 C 0.0142(11) 0.6276(10) 0.7595(6) 0.049(3) Uani 0.50 1 d PG C 1
H36 H -0.0214 0.6495 0.7307 0.059 Uiso 0.50 1 calc PR C 1
C37 C -0.0027(9) 0.5528(10) 0.7743(6) 0.049(3) Uani 0.50 1 d PG C 1
H37 H -0.0498 0.5235 0.7555 0.059 Uiso 0.50 1 calc PR C 1
C38 C 0.0494(12) 0.5208(9) 0.8164(6) 0.049(3) Uani 0.50 1 d PG C 1
H38 H 0.0379 0.4696 0.8265 0.059 Uiso 0.50 1 calc PR C 1
C39 C 0.1183(11) 0.5636(13) 0.8439(6) 0.049(3) Uani 0.50 1 d PG C 1
H39 H 0.1539 0.5417 0.8727 0.059 Uiso 0.50 1 calc PR C 1
C40 C 0.3049(10) 0.7805(17) 0.7565(11) 0.042(6) Uani 0.50 1 d PDU D 1
H40 H 0.2918 0.7972 0.7872 0.050 Uiso 0.50 1 calc PR D 1
C41 C 0.2931(10) 0.7030(16) 0.7398(8) 0.032(5) Uani 0.50 1 d PDU D 1
H41 H 0.2720 0.6596 0.7554 0.038 Uiso 0.50 1 calc PR D 1
C42 C 0.3241(12) 0.707(2) 0.6882(12) 0.051(2) Uani 0.50 1 d PDU D 1
H42 H 0.3230 0.6620 0.6682 0.061 Uiso 0.50 1 calc PR D 1
C43 C 0.3511(4) 0.7729(5) 0.6736(3) 0.027(2) Uani 1 1 d D . .
C44 C 0.3802(6) 0.7840(5) 0.6274(3) 0.027(2) Uani 1 1 d D D .
C45 C 0.3507(6) 0.8392(5) 0.5900(4) 0.029(2) Uani 1 1 d . . .
H45 H 0.3088 0.8795 0.5907 0.034 Uiso 1 1 calc R D .
C46 C 0.3950(7) 0.8230(5) 0.5519(4) 0.028(2) Uani 1 1 d . D .
C47 C 0.3921(4) 0.8649(4) 0.5042(2) 0.030(2) Uani 1 1 d G . .
C48 C 0.3114(3) 0.8861(4) 0.4753(2) 0.026(2) Uani 1 1 d G D .
H48 H 0.2579 0.8712 0.4849 0.031 Uiso 1 1 calc R . .
C49 C 0.3090(4) 0.9292(4) 0.4322(2) 0.052(3) Uani 1 1 d G D .
H49 H 0.2538 0.9437 0.4125 0.063 Uiso 1 1 calc R . .
C50 C 0.3873(6) 0.9510(4) 0.4181(2) 0.063(4) Uani 1 1 d G D .
H50 H 0.3856 0.9805 0.3887 0.075 Uiso 1 1 calc R . .
C51 C 0.4680(4) 0.9298(4) 0.4470(3) 0.053(3) Uani 1 1 d G D .
H51 H 0.5215 0.9447 0.4374 0.064 Uiso 1 1 calc R . .
C52 C 0.4704(3) 0.8867(4) 0.4900(3) 0.033(2) Uani 1 1 d G D .
H52 H 0.5256 0.8722 0.5098 0.039 Uiso 1 1 calc R . .
C53 C 0.528(2) 0.6909(11) 0.8282(10) 0.033(5) Uani 0.50 1 d PDU E 1
H53 H 0.4809 0.7128 0.8417 0.040 Uiso 0.50 1 calc PR E 1
C54 C 0.611(2) 0.6784(11) 0.8576(6) 0.033(5) Uani 0.50 1 d PDU E 1
H54 H 0.6300 0.6894 0.8918 0.039 Uiso 0.50 1 calc PR E 1
C55 C 0.666(2) 0.6427(13) 0.8216(14) 0.021(5) Uani 0.50 1 d PDU E 1
H55 H 0.7261 0.6288 0.8329 0.025 Uiso 0.50 1 calc PR E 1
C56 C 0.6266(6) 0.6317(4) 0.7743(4) 0.030(2) Uani 1 1 d D . .
C57 C 0.6659(7) 0.5986(5) 0.7344(4) 0.033(2) Uani 1 1 d D E .
C58 C 0.7411(7) 0.5528(6) 0.7400(4) 0.036(3) Uani 1 1 d . . .
H58 H 0.7772 0.5367 0.7703 0.044 Uiso 1 1 calc R E .
C59 C 0.7529(7) 0.5354(6) 0.6928(4) 0.039(3) Uani 1 1 d . E .
C60 C 0.8220(4) 0.4880(4) 0.6775(3) 0.044(3) Uani 1 1 d G . .
C61 C 0.8474(6) 0.4219(5) 0.7057(3) 0.070(5) Uani 1 1 d G E .
H61 H 0.8173 0.4077 0.7314 0.084 Uiso 1 1 calc R . .
C62 C 0.9167(6) 0.3764(4) 0.6961(4) 0.086(5) Uani 1 1 d G E .
H62 H 0.9341 0.3312 0.7154 0.103 Uiso 1 1 calc R . .
C63 C 0.9607(5) 0.3972(5) 0.6584(4) 0.060(4) Uani 1 1 d G E .
H63 H 1.0081 0.3661 0.6519 0.072 Uiso 1 1 calc R . .
C64 C 0.9353(5) 0.4633(5) 0.6303(3) 0.065(4) Uani 1 1 d G E .
H64 H 0.9653 0.4774 0.6045 0.078 Uiso 1 1 calc R . .
C65 C 0.8659(5) 0.5087(4) 0.6398(3) 0.046(3) Uani 1 1 d G E .
H65 H 0.8486 0.5539 0.6205 0.055 Uiso 1 1 calc R . .
C67 C 0.783(2) 0.3182(17) 0.4909(18) 0.061(3) Uani 0.33 1 d PD F 1
H67 H 0.8175 0.2796 0.4785 0.073 Uiso 0.33 1 calc PR F 1
C66 C 0.779(2) 0.325(2) 0.5365(14) 0.061(3) Uani 0.33 1 d PD F 1
H66 H 0.8107 0.2912 0.5610 0.073 Uiso 0.33 1 calc PR F 1
C68 C 0.728(2) 0.378(2) 0.4583(15) 0.061(3) Uani 0.33 1 d PD F 1
H68 H 0.7201 0.3857 0.4234 0.073 Uiso 0.33 1 calc PR F 1
C69 C 0.6848(8) 0.4284(8) 0.5012(15) 0.061(3) Uani 0.33 1 d PD F 1
C70 C 0.6255(6) 0.4931(5) 0.4804(4) 0.027(2) Uani 1 1 d D . .
C71 C 0.5803(6) 0.5141(5) 0.4333(4) 0.030(2) Uani 1 1 d . F .
H71 H 0.5778 0.4859 0.4034 0.036 Uiso 1 1 calc R . .
C72 C 0.5396(6) 0.5845(5) 0.4390(3) 0.026(2) Uani 1 1 d D . .
C73 C 0.4837(13) 0.6330(12) 0.4007(7) 0.0230(12) Uani 0.33 1 d PGD F 1
C74 C 0.4396(14) 0.5929(8) 0.3593(8) 0.0230(12) Uani 0.33 1 d PG F 1
H74 H 0.4486 0.5386 0.3565 0.028 Uiso 0.33 1 calc PR F 1
C75 C 0.3824(12) 0.6322(10) 0.3221(6) 0.0230(12) Uani 0.33 1 d PG F 1
H75 H 0.3523 0.6047 0.2938 0.028 Uiso 0.33 1 calc PR F 1
C76 C 0.3692(11) 0.7116(10) 0.3263(6) 0.0230(12) Uani 0.33 1 d PG F 1
H76 H 0.3301 0.7384 0.3009 0.028 Uiso 0.33 1 calc PR F 1
C77 C 0.4133(13) 0.7517(8) 0.3676(7) 0.0230(12) Uani 0.33 1 d PG F 1
H77 H 0.4043 0.8060 0.3705 0.028 Uiso 0.33 1 calc PR F 1
C78 C 0.4705(14) 0.7124(13) 0.4048(6) 0.0230(12) Uani 0.33 1 d PG F 1
H78 H 0.5006 0.7398 0.4331 0.028 Uiso 0.33 1 calc PR F 1
S1' S 0.2192(5) 0.5167(5) 0.7334(3) 0.0588(17) Uani 0.50 1 d PDU A 2
S2' S 0.6673(7) 0.3600(6) 0.9444(4) 0.092(3) Uani 0.50 1 d PDU B 2
S3' S 0.1122(5) 0.5480(4) 0.8361(3) 0.0420(14) Uani 0.50 1 d PDU C 2
S4' S 0.3164(5) 0.6846(4) 0.6897(3) 0.051(2) Uani 0.50 1 d PDU D 2
S5' S 0.520(3) 0.6506(15) 0.7676(16) 0.061(3) Uani 0.50 1 d PDU E 2
S6' S 0.4662(4) 0.7284(3) 0.40969(19) 0.0488(12) Uani 0.67 1 d PDU F 2
C1' C 0.1666(17) 0.5129(9) 0.6781(13) 0.049(4) Uani 0.50 1 d PD A 2
H1' H 0.1085 0.5334 0.6693 0.059 Uiso 0.50 1 calc PR A 2
C2' C 0.2073(19) 0.4789(13) 0.6428(11) 0.044(5) Uani 0.50 1 d PD A 2
H2' H 0.1830 0.4729 0.6085 0.053 Uiso 0.50 1 calc PR A 2
C3' C 0.303(4) 0.4515(18) 0.6709(15) 0.0379(17) Uani 0.50 1 d PD A 2
H3' H 0.3468 0.4264 0.6564 0.046 Uiso 0.50 1 calc PR A 2
C14' C 0.7542(19) 0.3024(15) 0.9637(10) 0.053(5) Uani 0.50 1 d PD B 2
H14' H 0.7631 0.2564 0.9462 0.064 Uiso 0.50 1 calc PR B 2
C15' C 0.8150(13) 0.3251(13) 1.0077(8) 0.032(4) Uani 0.50 1 d PD B 2
H15' H 0.8673 0.2994 1.0237 0.039 Uiso 0.50 1 calc PR B 2
C16' C 0.773(2) 0.405(2) 1.0236(16) 0.0450(17) Uani 0.50 1 d PD B 2
H16' H 0.7976 0.4355 1.0516 0.054 Uiso 0.50 1 calc PR B 2
C27' C 0.0212(15) 0.5463(14) 0.7923(8) 0.0420(14) Uani 0.50 1 d PD C 2
H27' H -0.0142 0.5015 0.7832 0.050 Uiso 0.50 1 calc PR C 2
C28' C 0.0040(16) 0.6177(15) 0.7712(9) 0.0420(14) Uani 0.50 1 d PD C 2
H28' H -0.0453 0.6280 0.7455 0.050 Uiso 0.50 1 calc PR C 2
C29' C 0.0694(16) 0.6776(15) 0.7922(9) 0.0420(14) Uani 0.50 1 d PD C 2
H29' H 0.0688 0.7306 0.7824 0.050 Uiso 0.50 1 calc PR C 2
C30' C 0.1325(9) 0.6419(16) 0.8291(7) 0.0420(14) Uani 0.50 1 d PD C 2
C34' C 0.3457(7) 0.8206(6) 0.9437(4) 0.0174(15) Uani 0.50 1 d PGD C 2
C35' C 0.2953(5) 0.8597(6) 0.9727(5) 0.0174(15) Uani 0.50 1 d PG C 2
H35' H 0.2343 0.8477 0.9698 0.021 Uiso 0.50 1 calc PR C 2
C36' C 0.3340(6) 0.9163(6) 1.0060(4) 0.0174(15) Uani 0.50 1 d PG C 2
H36' H 0.2995 0.9430 1.0258 0.021 Uiso 0.50 1 calc PR C 2
C37' C 0.4231(6) 0.9339(5) 1.0103(4) 0.0174(15) Uani 0.50 1 d PG C 2
H37' H 0.4495 0.9726 1.0330 0.021 Uiso 0.50 1 calc PR C 2
C38' C 0.4735(5) 0.8948(6) 0.9813(4) 0.0174(15) Uani 0.50 1 d PG C 2
H38' H 0.5344 0.9068 0.9842 0.021 Uiso 0.50 1 calc PR C 2
C39' C 0.4348(7) 0.8381(6) 0.9480(4) 0.0174(15) Uani 0.50 1 d PG C 2
H39' H 0.4693 0.8114 0.9282 0.021 Uiso 0.50 1 calc PR C 2
C40' C 0.2985(9) 0.7255(16) 0.7431(10) 0.032(5) Uani 0.50 1 d PD D 2
H40' H 0.2764 0.6950 0.7668 0.038 Uiso 0.50 1 calc PR D 2
C41' C 0.3167(12) 0.8047(17) 0.7519(12) 0.042(6) Uani 0.50 1 d PD D 2
H41' H 0.3099 0.8350 0.7798 0.050 Uiso 0.50 1 calc PR D 2
C42' C 0.3462(16) 0.827(2) 0.7110(19) 0.0400(18) Uani 0.50 1 d PD D 2
H42' H 0.3635 0.8794 0.7075 0.048 Uiso 0.50 1 calc PR D 2
C53' C 0.515(2) 0.6812(12) 0.8155(10) 0.033(5) Uani 0.50 1 d PD E 2
H53' H 0.4610 0.6978 0.8234 0.040 Uiso 0.50 1 calc PR E 2
C54' C 0.591(2) 0.6851(11) 0.8482(9) 0.033(5) Uani 0.50 1 d PD E 2
H54' H 0.5934 0.7046 0.8808 0.039 Uiso 0.50 1 calc PR E 2
C55' C 0.679(2) 0.6543(15) 0.8289(14) 0.021(5) Uani 0.50 1 d PD E 2
H55' H 0.7400 0.6510 0.8444 0.025 Uiso 0.50 1 calc PR E 2
C66' C 0.3946(10) 0.7343(11) 0.3518(7) 0.0488(12) Uani 0.67 1 d PD F 2
H66' H 0.3662 0.7807 0.3385 0.059 Uiso 0.67 1 calc PR F 2
C67' C 0.3850(11) 0.6661(12) 0.3290(7) 0.0488(12) Uani 0.67 1 d PD F 2
H67' H 0.3486 0.6586 0.2973 0.059 Uiso 0.67 1 calc PR F 2
C68' C 0.4333(11) 0.6067(12) 0.3560(8) 0.0488(12) Uani 0.67 1 d PD F 2
H68' H 0.4333 0.5546 0.3446 0.059 Uiso 0.67 1 calc PR F 2
C69' C 0.4809(7) 0.6313(12) 0.4006(6) 0.0488(12) Uani 0.67 1 d PD F 2
C73' C 0.6830(6) 0.4226(5) 0.4903(4) 0.0230(12) Uani 0.67 1 d PGD F 2
C74' C 0.7222(7) 0.3892(5) 0.4539(3) 0.0230(12) Uani 0.67 1 d PG F 2
H74' H 0.7099 0.4092 0.4211 0.028 Uiso 0.67 1 calc PR F 2
C75' C 0.7794(6) 0.3266(5) 0.4656(3) 0.0230(12) Uani 0.67 1 d PG F 2
H75' H 0.8062 0.3038 0.4407 0.028 Uiso 0.67 1 calc PR F 2
C76' C 0.7973(6) 0.2974(4) 0.5136(3) 0.0230(12) Uani 0.67 1 d PG F 2
H76' H 0.8364 0.2546 0.5216 0.028 Uiso 0.67 1 calc PR F 2
C77' C 0.7581(7) 0.3308(5) 0.5500(3) 0.0230(12) Uani 0.67 1 d PG F 2
H77' H 0.7703 0.3109 0.5829 0.028 Uiso 0.67 1 calc PR F 2
C78' C 0.7009(7) 0.3935(6) 0.5384(4) 0.0230(12) Uani 0.67 1 d PG F 2
H78' H 0.6741 0.4163 0.5633 0.028 Uiso 0.67 1 calc PR F 2

loop_
_atom_site_aniso_label
_atom_site_aniso_U_11
_atom_site_aniso_U_22
_atom_site_aniso_U_33
_atom_site_aniso_U_23
_atom_site_aniso_U_13
_atom_site_aniso_U_12
Au1 0.02703(19) 0.02158(17) 0.02081(17) -0.00213(13) 0.00763(14) 0.00394(14)
Au2 0.02460(18) 0.02127(17) 0.02464(18) 0.00304(14) 0.00902(15) 0.00135(14)
Au3 0.02105(17) 0.02183(17) 0.02086(17) 0.00158(13) 0.00730(14) 0.00002(13)
Au4 0.02117(17) 0.01938(16) 0.02498(18) -0.00022(13) 0.01040(14) 0.00131(13)
Au5 0.02344(18) 0.01731(16) 0.02364(17) 0.00109(13) 0.00603(14) 0.00097(13)
Au6 0.02339(18) 0.01937(17) 0.03130(19) 0.00034(14) 0.00921(15) 0.00191(13)
S1 0.052(3) 0.036(2) 0.027(4) -0.001(2) 0.011(4) 0.006(2)
S2 0.036(4) 0.048(3) 0.054(3) 0.004(2) 0.016(3) 0.015(3)
S3 0.067(4) 0.038(3) 0.061(4) -0.004(3) 0.018(3) 0.009(3)
S4 0.049(3) 0.041(5) 0.032(3) -0.008(4) 0.014(2) -0.002(3)
S5 0.069(5) 0.064(6) 0.054(5) -0.003(5) 0.019(4) -0.005(5)
S6 0.059(6) 0.054(5) 0.070(6) 0.003(5) 0.017(5) 0.012(5)
N1 0.029(4) 0.021(4) 0.029(4) -0.003(3) 0.015(4) 0.001(3)
N2 0.035(5) 0.023(4) 0.023(4) -0.001(3) 0.013(4) 0.006(3)
N3 0.018(4) 0.028(4) 0.024(4) 0.006(3) 0.006(3) 0.004(3)
N4 0.018(4) 0.026(4) 0.023(4) 0.006(3) 0.004(3) -0.001(3)
N5 0.022(4) 0.029(4) 0.019(4) 0.003(3) 0.008(3) 0.001(3)
N6 0.019(4) 0.026(4) 0.025(4) -0.007(3) 0.005(3) 0.003(3)
N7 0.025(4) 0.022(4) 0.025(4) 0.002(3) 0.013(3) 0.007(3)
N8 0.025(4) 0.027(4) 0.018(4) -0.003(3) 0.005(3) 0.007(3)
N9 0.018(4) 0.026(4) 0.026(4) 0.002(3) 0.001(3) 0.004(3)
N10 0.031(5) 0.028(4) 0.029(4) -0.001(3) 0.003(4) 0.007(3)
N11 0.027(4) 0.021(4) 0.035(5) 0.002(3) 0.015(4) 0.001(3)
N12 0.025(4) 0.023(4) 0.028(4) -0.001(3) 0.011(3) -0.001(3)
C1 0.057(8) 0.039(7) 0.031(6) -0.006(5) -0.005(6) -0.007(6)
C2 0.036(6) 0.046(6) 0.068(9) -0.014(6) 0.016(6) 0.007(5)
C3 0.052(3) 0.074(4) 0.049(3) -0.002(3) 0.007(3) -0.003(3)
C4 0.042(6) 0.019(4) 0.027(5) -0.005(4) 0.009(5) -0.001(4)
C5 0.044(6) 0.016(4) 0.024(5) -0.004(4) 0.010(5) 0.001(4)
C6 0.046(6) 0.026(5) 0.028(5) -0.010(4) 0.019(5) -0.001(4)
C7 0.043(6) 0.020(5) 0.033(5) -0.001(4) 0.018(5) 0.007(4)
C8 0.046(6) 0.025(5) 0.032(5) 0.004(4) 0.019(5) 0.005(4)
C9 0.047(7) 0.037(6) 0.045(7) -0.018(5) 0.017(6) 0.006(5)
C10 0.086(11) 0.039(7) 0.062(9) -0.005(6) 0.018(8) 0.020(7)
C11 0.047(8) 0.061(9) 0.078(10) 0.013(8) 0.014(7) 0.026(7)
C12 0.059(9) 0.064(9) 0.089(12) -0.005(8) 0.026(8) 0.000(7)
C13 0.058(6) 0.017(4) 0.075(7) 0.005(5) 0.043(6) 0.015(4)
C14 0.018(7) 0.049(7) 0.028(9) 0.019(7) 0.004(7) 0.019(5)
C15 0.076(11) 0.041(6) 0.048(8) -0.003(6) 0.024(8) -0.011(7)
C16 0.101(5) 0.062(4) 0.103(5) 0.008(4) -0.005(4) 0.010(4)
C17 0.035(6) 0.033(5) 0.032(5) 0.011(4) 0.012(5) -0.004(4)
C18 0.019(5) 0.030(5) 0.036(6) 0.013(4) 0.006(4) -0.010(4)
C19 0.027(5) 0.029(5) 0.022(5) 0.006(4) 0.008(4) -0.005(4)
C20 0.025(5) 0.032(5) 0.015(4) 0.010(4) -0.003(4) -0.011(4)
C21 0.026(5) 0.031(5) 0.028(5) -0.001(4) 0.007(4) -0.012(4)
C22 0.019(5) 0.047(6) 0.025(5) 0.026(5) 0.016(4) 0.011(4)
C23 0.043(9) 0.135(17) 0.118(16) 0.083(14) -0.028(10) -0.045(10)
C24 0.089(11) 0.095(12) 0.030(7) -0.004(7) 0.014(7) -0.048(10)
C25 0.071(10) 0.049(8) 0.086(11) -0.018(8) 0.022(9) 0.009(7)
C26 0.064(8) 0.027(5) 0.023(5) -0.008(4) 0.006(5) -0.009(5)
C27 0.067(4) 0.038(3) 0.061(4) -0.004(3) 0.018(3) 0.009(3)
C28 0.067(4) 0.038(3) 0.061(4) -0.004(3) 0.018(3) 0.009(3)
C29 0.067(4) 0.038(3) 0.061(4) -0.004(3) 0.018(3) 0.009(3)
C30 0.067(4) 0.038(3) 0.061(4) -0.004(3) 0.018(3) 0.009(3)
C31 0.022(5) 0.021(4) 0.022(4) 0.000(3) 0.009(4) 0.006(4)
C32 0.032(5) 0.028(5) 0.030(5) -0.003(4) 0.007(4) 0.007(4)
C33 0.028(5) 0.033(5) 0.025(5) -0.005(4) 0.007(4) 0.005(4)
C34 0.040(7) 0.064(7) 0.039(6) -0.017(5) -0.002(5) 0.017(6)
C35 0.040(7) 0.064(7) 0.039(6) -0.017(5) -0.002(5) 0.017(6)
C36 0.040(7) 0.064(7) 0.039(6) -0.017(5) -0.002(5) 0.017(6)
C37 0.040(7) 0.064(7) 0.039(6) -0.017(5) -0.002(5) 0.017(6)
C38 0.040(7) 0.064(7) 0.039(6) -0.017(5) -0.002(5) 0.017(6)
C39 0.040(7) 0.064(7) 0.039(6) -0.017(5) -0.002(5) 0.017(6)
C40 0.049(7) 0.047(11) 0.033(7) -0.003(8) 0.017(6) 0.011(7)
C41 0.033(6) 0.026(11) 0.038(6) 0.016(7) 0.012(5) 0.003(6)
C42 0.053(3) 0.054(5) 0.051(3) 0.017(3) 0.020(3) 0.007(3)
C43 0.030(5) 0.024(5) 0.028(5) -0.002(4) 0.006(4) 0.009(4)
C44 0.033(5) 0.022(5) 0.029(5) 0.000(4) 0.014(4) 0.001(4)
C45 0.031(5) 0.026(5) 0.030(5) 0.004(4) 0.010(4) 0.011(4)
C46 0.032(5) 0.024(5) 0.027(5) 0.000(4) 0.005(4) 0.001(4)
C47 0.042(6) 0.020(5) 0.029(5) 0.001(4) 0.013(5) 0.011(4)
C48 0.021(5) 0.031(5) 0.031(5) 0.014(4) 0.018(4) 0.014(4)
C49 0.061(8) 0.063(8) 0.030(6) -0.003(6) 0.002(6) 0.031(7)
C50 0.082(11) 0.055(8) 0.055(8) 0.012(7) 0.023(8) 0.024(8)
C51 0.068(9) 0.045(7) 0.056(8) 0.007(6) 0.035(7) -0.011(6)
C52 0.025(5) 0.027(5) 0.046(6) 0.010(5) 0.005(5) 0.003(4)
C53 0.040(8) 0.035(6) 0.026(11) -0.004(7) 0.007(8) -0.008(5)
C54 0.045(11) 0.035(6) 0.012(7) 0.006(5) -0.007(7) -0.018(6)
C55 0.026(8) 0.009(6) 0.022(9) 0.004(6) -0.010(7) -0.011(5)
C56 0.031(5) 0.024(5) 0.034(5) 0.001(4) 0.007(4) -0.007(4)
C57 0.043(6) 0.022(5) 0.029(5) 0.006(4) -0.005(5) 0.000(4)
C58 0.035(6) 0.035(6) 0.035(6) 0.011(5) -0.005(5) 0.004(5)
C59 0.031(6) 0.028(5) 0.051(7) 0.007(5) -0.009(5) 0.012(4)
C60 0.031(6) 0.051(7) 0.047(7) -0.012(6) 0.004(5) 0.010(5)
C61 0.064(9) 0.034(7) 0.092(11) 0.029(7) -0.037(8) -0.013(6)
C62 0.113(15) 0.065(11) 0.076(12) -0.031(9) 0.008(11) -0.024(10)
C63 0.044(7) 0.061(9) 0.072(10) -0.033(8) 0.000(7) 0.008(7)
C64 0.029(6) 0.086(11) 0.075(10) -0.036(9) -0.003(7) 0.006(7)
C65 0.020(5) 0.047(7) 0.060(8) -0.016(6) -0.016(5) 0.019(5)
C67 0.059(6) 0.054(5) 0.070(6) 0.003(5) 0.017(5) 0.012(5)
C66 0.059(6) 0.054(5) 0.070(6) 0.003(5) 0.017(5) 0.012(5)
C68 0.059(6) 0.054(5) 0.070(6) 0.003(5) 0.017(5) 0.012(5)
C69 0.059(6) 0.054(5) 0.070(6) 0.003(5) 0.017(5) 0.012(5)
C70 0.025(5) 0.025(5) 0.037(5) -0.005(4) 0.022(4) -0.007(4)
C71 0.030(5) 0.026(5) 0.037(6) -0.013(4) 0.017(5) -0.007(4)
C72 0.022(5) 0.025(5) 0.033(5) -0.003(4) 0.010(4) -0.007(4)
C73 0.024(3) 0.020(3) 0.027(3) -0.006(2) 0.012(2) -0.005(2)
C74 0.024(3) 0.020(3) 0.027(3) -0.006(2) 0.012(2) -0.005(2)
C75 0.024(3) 0.020(3) 0.027(3) -0.006(2) 0.012(2) -0.005(2)
C76 0.024(3) 0.020(3) 0.027(3) -0.006(2) 0.012(2) -0.005(2)
C77 0.024(3) 0.020(3) 0.027(3) -0.006(2) 0.012(2) -0.005(2)
C78 0.024(3) 0.020(3) 0.027(3) -0.006(2) 0.012(2) -0.005(2)
S1' 0.052(3) 0.074(4) 0.049(3) -0.002(3) 0.007(3) -0.003(3)
S2' 0.101(5) 0.062(4) 0.103(5) 0.008(4) -0.005(4) 0.010(4)
S3' 0.042(3) 0.040(3) 0.043(3) -0.007(2) 0.007(3) -0.001(2)
S4' 0.053(3) 0.054(5) 0.051(3) 0.017(3) 0.020(3) 0.007(3)
S5' 0.069(5) 0.064(6) 0.054(5) -0.003(5) 0.019(4) -0.005(5)
S6' 0.055(3) 0.046(3) 0.046(2) 0.0022(19) 0.012(2) 0.015(2)
C1' 0.036(6) 0.046(6) 0.068(9) -0.014(6) 0.016(6) 0.007(5)
C2' 0.057(8) 0.039(7) 0.031(6) -0.006(5) -0.005(6) -0.007(6)
C3' 0.052(3) 0.036(2) 0.027(4) -0.001(2) 0.011(4) 0.006(2)
C14' 0.076(11) 0.041(6) 0.048(8) -0.003(6) 0.024(8) -0.011(7)
C15' 0.018(7) 0.049(7) 0.028(9) 0.019(7) 0.004(7) 0.019(5)
C16' 0.036(4) 0.048(3) 0.054(3) 0.004(2) 0.016(3) 0.015(3)
C27' 0.042(3) 0.040(3) 0.043(3) -0.007(2) 0.007(3) -0.001(2)
C28' 0.042(3) 0.040(3) 0.043(3) -0.007(2) 0.007(3) -0.001(2)
C29' 0.042(3) 0.040(3) 0.043(3) -0.007(2) 0.007(3) -0.001(2)
C30' 0.042(3) 0.040(3) 0.043(3) -0.007(2) 0.007(3) -0.001(2)
C34' 0.018(4) 0.008(3) 0.031(4) 0.001(3) 0.017(3) 0.000(3)
C35' 0.018(4) 0.008(3) 0.031(4) 0.001(3) 0.017(3) 0.000(3)
C36' 0.018(4) 0.008(3) 0.031(4) 0.001(3) 0.017(3) 0.000(3)
C37' 0.018(4) 0.008(3) 0.031(4) 0.001(3) 0.017(3) 0.000(3)
C38' 0.018(4) 0.008(3) 0.031(4) 0.001(3) 0.017(3) 0.000(3)
C39' 0.018(4) 0.008(3) 0.031(4) 0.001(3) 0.017(3) 0.000(3)
C40' 0.033(6) 0.026(11) 0.038(6) 0.016(7) 0.012(5) 0.003(6)
C41' 0.049(7) 0.047(11) 0.033(7) -0.003(8) 0.017(6) 0.011(7)
C42' 0.049(3) 0.041(5) 0.032(3) -0.008(4) 0.014(2) -0.002(3)
C53' 0.040(8) 0.035(6) 0.026(11) -0.004(7) 0.007(8) -0.008(5)
C54' 0.045(11) 0.035(6) 0.012(7) 0.006(5) -0.007(7) -0.018(6)
C55' 0.026(8) 0.009(6) 0.022(9) 0.004(6) -0.010(7) -0.011(5)
C66' 0.055(3) 0.046(3) 0.046(2) 0.0022(19) 0.012(2) 0.015(2)
C67' 0.055(3) 0.046(3) 0.046(2) 0.0022(19) 0.012(2) 0.015(2)
C68' 0.055(3) 0.046(3) 0.046(2) 0.0022(19) 0.012(2) 0.015(2)
C69' 0.055(3) 0.046(3) 0.046(2) 0.0022(19) 0.012(2) 0.015(2)
C73' 0.024(3) 0.020(3) 0.027(3) -0.006(2) 0.012(2) -0.005(2)
C74' 0.024(3) 0.020(3) 0.027(3) -0.006(2) 0.012(2) -0.005(2)
C75' 0.024(3) 0.020(3) 0.027(3) -0.006(2) 0.012(2) -0.005(2)
C76' 0.024(3) 0.020(3) 0.027(3) -0.006(2) 0.012(2) -0.005(2)
C77' 0.024(3) 0.020(3) 0.027(3) -0.006(2) 0.012(2) -0.005(2)
C78' 0.024(3) 0.020(3) 0.027(3) -0.006(2) 0.012(2) -0.005(2)

loop_
_atom_type_symbol
_atom_type_description
_atom_type_scat_dispersion_real
_atom_type_scat_dispersion_imag
_atom_type_scat_source
C C 0.0033 0.0016 'International Tables Vol C Tables 4.2.6.8 and 6.1.1.4'
H H 0.0000 0.0000 'International Tables Vol C Tables 4.2.6.8 and 6.1.1.4'
N N 0.0061 0.0033 'International Tables Vol C Tables 4.2.6.8 and 6.1.1.4'
S S 0.1246 0.1234 'International Tables Vol C Tables 4.2.6.8 and 6.1.1.4'
Au Au -2.0133 8.8022 'International Tables Vol C Tables 4.2.6.8 and 6.1.1.4'

loop_
_geom_angle_atom_site_label_1
_geom_angle_atom_site_label_2
_geom_angle_atom_site_label_3
_geom_angle
N1 Au1 N6 175.5(3)
N1 Au1 Au2 61.7(2)
N6 Au1 Au2 117.4(2)
N3 Au2 N2 177.3(3)
N3 Au2 Au1 120.5(2)
N2 Au2 Au1 61.3(2)
N3 Au2 Au3 60.4(2)
N2 Au2 Au3 121.9(2)
Au1 Au2 Au3 62.073(10)
N4 Au3 N5 175.7(3)
N4 Au3 Au2 62.4(2)
N5 Au3 Au2 116.7(2)
N12 Au4 N7 175.2(3)
N12 Au4 Au6 61.0(2)
N7 Au4 Au6 118.4(2)
N12 Au4 Au5 119.4(2)
N7 Au4 Au5 59.1(2)
Au6 Au4 Au5 59.857(10)
N9 Au5 N8 174.3(3)
N9 Au5 Au6 60.8(2)
N8 Au5 Au6 118.2(2)
N9 Au5 Au4 119.2(2)
N8 Au5 Au4 59.1(2)
Au6 Au5 Au4 59.346(10)
N10 Au6 N11 178.1(3)
N10 Au6 Au4 119.2(2)
N11 Au6 Au4 61.1(2)
N10 Au6 Au5 60.2(2)
N11 Au6 Au5 119.5(2)
Au4 Au6 Au5 60.797(10)
C4 S1 C1 93.6(5)
C17 S2 C14 92.6(5)
C27 S3 C30 92.9(5)
C43 S4 C40 89.6(11)
C53 S5 C56 89(2)
C69 S6 C66 98.7(19)
C5 N1 N2 108.6(7)
C5 N1 Au1 133.3(7)
N2 N1 Au1 118.1(6)
C7 N2 N1 108.5(8)
C7 N2 Au2 132.7(7)
N1 N2 Au2 118.7(6)
C18 N3 N4 108.4(8)
C18 N3 Au2 130.5(7)
N4 N3 Au2 121.0(5)
C20 N4 N3 108.4(7)
C20 N4 Au3 134.5(7)
N3 N4 Au3 115.8(5)
C31 N5 N6 108.6(7)
C31 N5 Au3 131.7(6)
N6 N5 Au3 117.0(6)
C33 N6 N5 108.4(7)
C33 N6 Au1 130.6(6)
N5 N6 Au1 117.3(5)
C46 N7 N8 108.8(7)
C46 N7 Au4 131.9(6)
N8 N7 Au4 116.9(5)
C44 N8 N7 109.3(7)
C44 N8 Au5 129.6(6)
N7 N8 Au5 117.7(5)
C57 N9 N10 109.0(8)
C57 N9 Au5 132.1(7)
N10 N9 Au5 118.7(6)
N9 N10 C59 107.8(8)
N9 N10 Au6 119.7(6)
C59 N10 Au6 132.1(7)
C70 N11 N12 109.5(8)
C70 N11 Au6 132.1(6)
N12 N11 Au6 118.3(6)
C72 N12 N11 107.3(7)
C72 N12 Au4 132.6(6)
N11 N12 Au4 119.1(6)
C2 C1 S1 115.0(8)
C2 C1 H1 122.5
S1 C1 H1 122.5
C1 C2 C3 107.4(7)
C1 C2 H2 126.3
C3 C2 H2 126.3
C4 C3 C2 113.8(7)
C4 C3 H3 123.1
C2 C3 H3 123.1
C3 C4 C5 126.7(11)
C3 C4 C3' 114(3)
C5 C4 C3' 119(3)
C3 C4 S1' 4.9(8)
C5 C4 S1' 128.1(7)
C3' C4 S1' 112(2)
C3 C4 S1 110.2(7)
C5 C4 S1 123.2(8)
C3' C4 S1 5(2)
S1' C4 S1 108.6(7)
N1 C5 C6 107.5(9)
N1 C5 C4 122.5(8)
C6 C5 C4 129.9(9)
C5 C6 C7 106.5(8)
C5 C6 H6 126.8
C7 C6 H6 126.8
N2 C7 C6 108.9(9)
N2 C7 C8 121.6(9)
C6 C7 C8 129.5(8)
C9 C8 C13 120.0
C9 C8 C7 118.3(6)
C13 C8 C7 121.7(6)
C8 C9 C10 120.0
C8 C9 H9 120.0
C10 C9 H9 120.0
C9 C10 C11 120.0
C9 C10 H10 120.0
C11 C10 H10 120.0
C12 C11 C10 120.0
C12 C11 H11 120.0
C10 C11 H11 120.0
C13 C12 C11 120.0
C13 C12 H12 120.0
C11 C12 H12 120.0
C12 C13 C8 120.0
C12 C13 H13 120.0
C8 C13 H13 120.0
C15 C14 S2 115.6(8)
C15 C14 H14 122.2
S2 C14 H14 122.2
C14 C15 C16 106.9(7)
C14 C15 H15 126.5
C16 C15 H15 126.5
C17 C16 C15 112.9(7)
C17 C16 H16 123.5
C15 C16 H16 123.5
C16 C17 C18 126.5(10)
C16 C17 C16' 117(2)
C18 C17 C16' 115(2)
C16 C17 S2' 8.9(9)
C18 C17 S2' 130.7(8)
C16' C17 S2' 114(2)
C16 C17 S2 112.0(7)
C18 C17 S2 121.5(7)
C16' C17 S2 9.3(15)
S2' C17 S2 107.4(7)
N3 C18 C19 108.6(9)
N3 C18 C17 122.3(9)
C19 C18 C17 129.1(9)
C18 C19 C20 107.0(8)
C18 C19 H19 126.5
C20 C19 H19 126.5
N4 C20 C19 107.6(8)
N4 C20 C21 125.0(8)
C19 C20 C21 127.3(8)
C22 C21 C26 120.0
C22 C21 C20 116.8(6)
C26 C21 C20 123.2(6)
C23 C22 C21 120.0
C23 C22 H22 120.0
C21 C22 H22 120.0
C22 C23 C24 120.0
C22 C23 H23 120.0
C24 C23 H23 120.0
C23 C24 C25 120.0
C23 C24 H24 120.0
C25 C24 H24 120.0
C26 C25 C24 120.0
C26 C25 H25 120.0
C24 C25 H25 120.0
C25 C26 C21 120.0
C25 C26 H26 120.0
C21 C26 H26 120.0
C28 C27 S3 116.8(8)
C28 C27 H27 121.6
S3 C27 H27 121.6
C27 C28 C29 107.2(7)
C27 C28 H28 126.4
C29 C28 H28 126.4
C30 C29 C28 112.3(7)
C30 C29 H29 123.8
C28 C29 H29 123.8
C29 C30 C31 133.8(11)
C29 C30 S3 110.7(7)
C31 C30 S3 115.5(8)
N5 C31 C32 108.2(7)
N5 C31 C30 119.1(8)
C32 C31 C30 132.6(8)
N5 C31 C34' 117.9(8)
C32 C31 C34' 133.8(9)
C30 C31 C34' 1.5(8)
C33 C32 C31 105.7(8)
C33 C32 H32 127.1
C31 C32 H32 127.1
N6 C33 C32 109.0(8)
N6 C33 C34 120.5(11)
C32 C33 C34 130.3(12)
N6 C33 C30' 123.3(12)
C32 C33 C30' 127.5(12)
C34 C33 C30' 2.8(17)
C35 C34 C39 120.0
C35 C34 C33 123.0(16)
C39 C34 C33 117.0(16)
C36 C35 C34 120.0
C36 C35 H35 120.0
C34 C35 H35 120.0
C35 C36 C37 120.0
C35 C36 H36 120.0
C37 C36 H36 120.0
C38 C37 C36 120.0
C38 C37 H37 120.0
C36 C37 H37 120.0
C39 C38 C37 120.0
C39 C38 H38 120.0
C37 C38 H38 120.0
C38 C39 C34 120.0
C38 C39 H39 120.0
C34 C39 H39 120.0
C41 C40 S4 115(2)
C41 C40 H40 122.7
S4 C40 H40 122.7
C40 C41 C42 102.0(18)
C40 C41 H41 129.0
C42 C41 H41 129.0
C43 C42 C41 119(3)
C43 C42 H42 120.5
C41 C42 H42 120.5
C42 C43 C42' 107(3)
C42 C43 C44 124.2(17)
C42' C43 C44 129(2)
C42 C43 S4 114.7(17)
C42' C43 S4 8(3)
C44 C43 S4 121.1(8)
C42 C43 S4' 3.1(17)
C42' C43 S4' 110(2)
C44 C43 S4' 121.1(8)
S4 C43 S4' 117.8(8)
N8 C44 C45 107.6(8)
N8 C44 C43 123.8(7)
C45 C44 C43 128.4(7)
C46 C45 C44 106.1(8)
C46 C45 H45 126.9
C44 C45 H45 126.9
N7 C46 C45 108.2(8)
N7 C46 C47 122.5(8)
C45 C46 C47 129.2(8)
C48 C47 C52 120.0
C48 C47 C46 120.1(5)
C52 C47 C46 119.8(5)
C47 C48 C49 120.0
C47 C48 H48 120.0
C49 C48 H48 120.0
C50 C49 C48 120.0
C50 C49 H49 120.0
C48 C49 H49 120.0
C49 C50 C51 120.0
C49 C50 H50 120.0
C51 C50 H50 120.0
C52 C51 C50 120.0
C52 C51 H51 120.0
C50 C51 H51 120.0
C51 C52 C47 120.0
C51 C52 H52 120.0
C47 C52 H52 120.0
C54 C53 S5 117(2)
C54 C53 H53 121.4
S5 C53 H53 121.4
C53 C54 C55 104.4(18)
C53 C54 H54 127.8
C55 C54 H54 127.8
C56 C55 C54 118(2)
C56 C55 H55 120.8
C54 C55 H55 120.8
C55 C56 C57 127.3(16)
C55 C56 C55' 7.1(17)
C57 C56 C55' 125.6(15)
C55 C56 S5' 110(2)
C57 C56 S5' 122.7(17)
C55' C56 S5' 112(2)
C55 C56 S5 111(2)
C57 C56 S5 121.9(16)
C55' C56 S5 112.1(19)
S5' C56 S5 6.8(17)
N9 C57 C58 108.4(10)
N9 C57 C56 124.9(9)
C58 C57 C56 126.6(9)
C59 C58 C57 106.3(9)
C59 C58 H58 126.9
C57 C58 H58 126.9
N10 C59 C58 108.4(9)
N10 C59 C60 122.7(10)
C58 C59 C60 128.9(9)
C61 C60 C65 120.0
C61 C60 C59 115.9(7)
C65 C60 C59 123.9(7)
C62 C61 C60 120.0
C62 C61 H61 120.0
C60 C61 H61 120.0
C61 C62 C63 120.0
C61 C62 H62 120.0
C63 C62 H62 120.0
C64 C63 C62 120.0
C64 C63 H63 120.0
C62 C63 H63 120.0
C63 C64 C65 120.0
C63 C64 H64 120.0
C65 C64 H64 120.0
C64 C65 C60 120.0
C64 C65 H65 120.0
C60 C65 H65 120.0
C66 C67 C68 113(3)
C66 C67 H67 123.5
C68 C67 H67 123.5
C67 C66 S6 117(3)
C67 C66 H66 121.7
S6 C66 H66 121.7
C67 C68 C69 101(3)
C67 C68 H68 129.6
C69 C68 H68 129.6
S6 C69 C70 135(3)
S6 C69 C68 111.0(16)
C70 C69 C68 114(3)
N11 C70 C71 107.7(8)
N11 C70 C69 116.8(18)
C71 C70 C69 135.4(18)
N11 C70 C73' 128.7(9)
C71 C70 C73' 123.5(9)
C69 C70 C73' 12.0(18)
C72 C71 C70 106.2(9)
C72 C71 H71 126.9
C70 C71 H71 126.9
N12 C72 C71 109.3(8)
N12 C72 C73 121.9(12)
C71 C72 C73 128.8(13)
N12 C72 C69' 122.3(12)
C71 C72 C69' 128.4(12)
C73 C72 C69' 2.0(13)
C74 C73 C78 120.0
C74 C73 C72 115.2(15)
C78 C73 C72 124.7(16)
C73 C74 C75 120.0
C73 C74 H74 120.0
C75 C74 H74 120.0
C76 C75 C74 120.0
C76 C75 H75 120.0
C74 C75 H75 120.0
C77 C76 C75 120.0
C77 C76 H76 120.0
C75 C76 H76 120.0
C76 C77 C78 120.0
C76 C77 H77 120.0
C78 C77 H77 120.0
C77 C78 C73 120.0
C77 C78 H78 120.0
C73 C78 H78 120.0
C1' S1' C4 95.5(11)
C17 S2' C14' 95.5(12)
C27' S3' C30' 94.9(11)
C40' S4' C43 88.0(10)
C53' S5' C56 102(3)
C69' S6' C66' 90.1(9)
C2' C1' S1' 118(2)
C2' C1' H1' 120.8
S1' C1' H1' 120.8
C1' C2' C3' 107(2)
C1' C2' H2' 126.6
C3' C2' H2' 126.6
C4 C3' C2' 107(3)
C4 C3' H3' 126.5
C2' C3' H3' 126.5
C15' C14' S2' 117(2)
C15' C14' H14' 121.3
S2' C14' H14' 121.3
C14' C15' C16' 103(2)
C14' C15' H15' 128.4
C16' C15' H15' 128.4
C17 C16' C15' 110(3)
C17 C16' H16' 125.0
C15' C16' H16' 125.0
C28' C27' S3' 111.0(19)
C28' C27' H27' 124.5
S3' C27' H27' 124.5
C27' C28' C29' 114(2)
C27' C28' H28' 123.1
C29' C28' H28' 123.1
C30' C29' C28' 107(2)
C30' C29' H29' 126.3
C28' C29' H29' 126.3
C29' C30' C33 126(2)
C29' C30' S3' 112.9(13)
C33 C30' S3' 121.1(18)
C35' C34' C39' 120.0
C35' C34' C31 115.4(8)
C39' C34' C31 124.5(8)
C34' C35' C36' 120.0
C34' C35' H35' 120.0
C36' C35' H35' 120.0
C37' C36' C35' 120.0
C37' C36' H36' 120.0
C35' C36' H36' 120.0
C38' C37' C36' 120.0
C38' C37' H37' 120.0
C36' C37' H37' 120.0
C37' C38' C39' 120.0
C37' C38' H38' 120.0
C39' C38' H38' 120.0
C38' C39' C34' 120.0
C38' C39' H39' 120.0
C34' C39' H39' 120.0
C41' C40' S4' 120(2)
C41' C40' H40' 120.2
S4' C40' H40' 120.2
C42' C41' C40' 103(3)
C42' C41' H41' 128.6
C40' C41' H41' 128.6
C41' C42' C43 120(4)
C41' C42' H42' 120.1
C43 C42' H42' 120.1
C54' C53' S5' 117(3)
C54' C53' H53' 121.7
S5' C53' H53' 121.7
C53' C54' C55' 116(3)
C53' C54' H54' 122.0
C55' C54' H54' 122.0
C56 C55' C54' 94(2)
C56 C55' H55' 132.8
C54' C55' H55' 132.8
C67' C66' S6' 111.8(15)
C67' C66' H66' 124.1
S6' C66' H66' 124.1
C66' C67' C68' 113.5(18)
C66' C67' H67' 123.2
C68' C67' H67' 123.2
C69' C68' C67' 112.9(17)
C69' C68' H68' 123.5
C67' C68' H68' 123.5
C68' C69' C72 128.0(18)
C68' C69' S6' 111.6(10)
C72 C69' S6' 120.4(15)
C74' C73' C78' 120.0
C74' C73' C70 122.0(7)
C78' C73' C70 117.9(7)
C73' C74' C75' 120.0
C73' C74' H74' 120.0
C75' C74' H74' 120.0
C74' C75' C76' 120.0
C74' C75' H75' 120.0
C76' C75' H75' 120.0
C77' C76' C75' 120.0
C77' C76' H76' 120.0
C75' C76' H76' 120.0
C76' C77' C78' 120.0
C76' C77' H77' 120.0
C78' C77' H77' 120.0
C77' C78' C73' 120.0
C77' C78' H78' 120.0
C73' C78' H78' 120.0

loop_
_geom_bond_atom_site_label_1
_geom_bond_atom_site_label_2
_geom_bond_distance
Au1 N1 1.998(7)
Au1 N6 1.999(7)
Au1 Au2 3.2788(5)
Au2 N3 1.992(8)
Au2 N2 2.004(8)
Au2 Au3 3.2851(5)
Au3 N4 1.997(7)
Au3 N5 2.017(7)
Au4 N12 1.999(8)
Au4 N7 2.012(7)
Au4 Au6 3.3055(5)
Au4 Au5 3.3540(5)
Au5 N9 1.999(7)
Au5 N8 2.001(7)
Au5 Au6 3.3228(5)
Au6 N10 2.003(8)
Au6 N11 2.006(8)
S1 C4 1.722(8)
S1 C1 1.735(10)
S2 C17 1.701(8)
S2 C14 1.740(10)
S3 C27 1.707(10)
S3 C30 1.731(9)
S4 C43 1.690(13)
S4 C40 1.88(4)
S5 C53 1.80(5)
S5 C56 1.81(4)
S6 C69 1.47(3)
S6 C66 1.67(5)
N1 C5 1.361(12)
N1 N2 1.372(11)
N2 C7 1.329(12)
N3 C18 1.358(11)
N3 N4 1.380(11)
N4 C20 1.364(11)
N5 C31 1.348(11)
N5 N6 1.365(10)
N6 C33 1.342(11)
N7 C46 1.352(12)
N7 N8 1.356(10)
N8 C44 1.343(11)
N9 C57 1.336(12)
N9 N10 1.358(11)
N10 C59 1.359(12)
N11 C70 1.349(12)
N11 N12 1.371(11)
N12 C72 1.350(12)
C1 C2 1.353(10)
C1 H1 0.9500
C2 C3 1.555(17)
C2 H2 0.9500
C3 C4 1.384(9)
C3 H3 0.9500
C4 C5 1.405(13)
C4 C3' 1.44(4)
C4 S1' 1.686(13)
C5 C6 1.386(14)
C6 C7 1.394(14)
C6 H6 0.9500
C7 C8 1.489(11)
C8 C9 1.3900
C8 C13 1.3900
C9 C10 1.3900
C9 H9 0.9500
C10 C11 1.3900
C10 H10 0.9500
C11 C12 1.3900
C11 H11 0.9500
C12 C13 1.3900
C12 H12 0.9500
C13 H13 0.9500
C14 C15 1.357(9)
C14 H14 0.9500
C15 C16 1.554(17)
C15 H15 0.9500
C16 C17 1.382(10)
C16 H16 0.9500
C17 C18 1.420(14)
C17 C16' 1.44(5)
C17 S2' 1.626(16)
C18 C19 1.381(14)
C19 C20 1.403(13)
C19 H19 0.9500
C20 C21 1.488(11)
C21 C22 1.3900
C21 C26 1.3900
C22 C23 1.3900
C22 H22 0.9500
C23 C24 1.3900
C23 H23 0.9500
C24 C25 1.3900
C24 H24 0.9500
C25 C26 1.3900
C25 H25 0.9500
C26 H26 0.9500
C27 C28 1.347(9)
C27 H27 0.9500
C28 C29 1.562(16)
C28 H28 0.9500
C29 C30 1.397(9)
C29 H29 0.9500
C30 C31 1.472(10)
C31 C32 1.397(13)
C31 C34' 1.487(9)
C32 C33 1.386(13)
C32 H32 0.9500
C33 C34 1.481(10)
C33 C30' 1.482(11)
C34 C35 1.3900
C34 C39 1.3900
C35 C36 1.3900
C35 H35 0.9500
C36 C37 1.3900
C36 H36 0.9500
C37 C38 1.3900
C37 H37 0.9500
C38 C39 1.3900
C38 H38 0.9500
C39 H39 0.9500
C40 C41 1.41(4)
C40 H40 0.9500
C41 C42 1.58(4)
C41 H41 0.9500
C42 C43 1.30(4)
C42 H42 0.9500
C43 C42' 1.40(5)
C43 C44 1.440(13)
C43 S4' 1.698(12)
C44 C45 1.410(13)
C45 C46 1.385(14)
C45 H45 0.9500
C46 C47 1.491(11)
C47 C48 1.3900
C47 C52 1.3900
C48 C49 1.3900
C48 H48 0.9500
C49 C50 1.3900
C49 H49 0.9500
C50 C51 1.3900
C50 H50 0.9500
C51 C52 1.3900
C51 H51 0.9500
C52 H52 0.9500
C53 C54 1.40(4)
C53 H53 0.9500
C54 C55 1.55(4)
C54 H54 0.9500
C55 C56 1.34(4)
C55 H55 0.9500
C56 C57 1.465(15)
C56 C55' 1.61(4)
C56 S5' 1.65(4)
C57 C58 1.386(14)
C58 C59 1.376(16)
C58 H58 0.9500
C59 C60 1.468(12)
C60 C61 1.3900
C60 C65 1.3900
C61 C62 1.3900
C61 H61 0.9500
C62 C63 1.3900
C62 H62 0.9500
C63 C64 1.3900
C63 H63 0.9500
C64 C65 1.3900
C64 H64 0.9500
C65 H65 0.9500
C67 C66 1.27(5)
C67 C68 1.52(5)
C67 H67 0.9500
C66 H66 0.9500
C68 C69 1.70(6)
C68 H68 0.9500
C69 C70 1.483(12)
C70 C71 1.395(14)
C70 C73' 1.496(9)
C71 C72 1.386(13)
C71 H71 0.9500
C72 C73 1.483(11)
C72 C69' 1.487(11)
C73 C74 1.3900
C73 C78 1.3900
C74 C75 1.3900
C74 H74 0.9500
C75 C76 1.3900
C75 H75 0.9500
C76 C77 1.3900
C76 H76 0.9500
C77 C78 1.3900
C77 H77 0.9500
C78 H78 0.9500
S1' C1' 1.58(3)
S2' C14' 1.67(3)
S3' C27' 1.66(3)
S3' C30' 1.66(3)
S4' C40' 1.70(3)
S5' C53' 1.43(5)
S6' C69' 1.71(2)
S6' C66' 1.75(2)
C1' C2' 1.38(4)
C1' H1' 0.9500
C2' C3' 1.60(6)
C2' H2' 0.9500
C3' H3' 0.9500
C14' C15' 1.43(4)
C14' H14' 0.9500
C15' C16' 1.61(5)
C15' H15' 0.9500
C16' H16' 0.9500
C27' C28' 1.36(3)
C27' H27' 0.9500
C28' C29' 1.48(3)
C28' H28' 0.9500
C29' C30' 1.40(3)
C29' H29' 0.9500
C34' C35' 1.3900
C34' C39' 1.3900
C35' C36' 1.3900
C35' H35' 0.9500
C36' C37' 1.3900
C36' H36' 0.9500
C37' C38' 1.3900
C37' H37' 0.9500
C38' C39' 1.3900
C38' H38' 0.9500
C39' H39' 0.9500
C40' C41' 1.40(4)
C40' H40' 0.9500
C41' C42' 1.35(7)
C41' H41' 0.9500
C42' H42' 0.9500
C53' C54' 1.33(4)
C53' H53' 0.9500
C54' C55' 1.65(5)
C54' H54' 0.9500
C55' H55' 0.9500
C66' C67' 1.32(3)
C66' H66' 0.9500
C67' C68' 1.39(3)
C67' H67' 0.9500
C68' C69' 1.37(2)
C68' H68' 0.9500
C73' C74' 1.3900
C73' C78' 1.3900
C74' C75' 1.3900
C74' H74' 0.9500
C75' C76' 1.3900
C75' H75' 0.9500
C76' C77' 1.3900
C76' H76' 0.9500
C77' C78' 1.3900
C77' H77' 0.9500
C78' H78' 0.9500

loop_
_geom_torsion_atom_site_label_1
_geom_torsion_atom_site_label_2
_geom_torsion_atom_site_label_3
_geom_torsion_atom_site_label_4
_geom_torsion
N1 Au1 Au2 N3 -175.8(4)
N6 Au1 Au2 N3 9.3(4)
N1 Au1 Au2 N2 1.9(4)
N6 Au1 Au2 N2 -173.1(4)
N1 Au1 Au2 Au3 168.3(2)
N6 Au1 Au2 Au3 -6.6(3)
N3 Au2 Au3 N4 3.1(3)
N2 Au2 Au3 N4 -178.6(4)
Au1 Au2 Au3 N4 167.4(2)
N3 Au2 Au3 N5 -172.1(3)
N2 Au2 Au3 N5 6.2(4)
Au1 Au2 Au3 N5 -7.8(2)
N12 Au4 Au5 N9 25.2(4)
N7 Au4 Au5 N9 -160.1(4)
Au6 Au4 Au5 N9 11.2(3)
N12 Au4 Au5 N8 -161.0(4)
N7 Au4 Au5 N8 13.7(4)
Au6 Au4 Au5 N8 -175.0(3)
N12 Au4 Au5 Au6 14.0(2)
N7 Au4 Au5 Au6 -171.3(3)
N12 Au4 Au6 N10 178.6(4)
N7 Au4 Au6 N10 -6.9(4)
Au5 Au4 Au6 N10 -15.4(3)
N12 Au4 Au6 N11 -3.6(4)
N7 Au4 Au6 N11 171.0(4)
Au5 Au4 Au6 N11 162.5(2)
N12 Au4 Au6 Au5 -166.1(2)
N7 Au4 Au6 Au5 8.5(2)
N9 Au5 Au6 N10 -4.2(4)
N8 Au5 Au6 N10 169.4(4)
Au4 Au5 Au6 N10 164.5(3)
N9 Au5 Au6 N11 173.6(4)
N8 Au5 Au6 N11 -12.8(4)
Au4 Au5 Au6 N11 -17.6(2)
N9 Au5 Au6 Au4 -168.8(3)
N8 Au5 Au6 Au4 4.9(3)
N6 Au1 N1 C5 -101(4)
Au2 Au1 N1 C5 178.3(9)
N6 Au1 N1 N2 78(4)
Au2 Au1 N1 N2 -2.7(5)
C5 N1 N2 C7 -0.2(10)
Au1 N1 N2 C7 -179.3(6)
C5 N1 N2 Au2 -176.3(6)
Au1 N1 N2 Au2 4.5(9)
N3 Au2 N2 C7 -46(7)
Au1 Au2 N2 C7 -177.8(10)
Au3 Au2 N2 C7 168.1(8)
N3 Au2 N2 N1 129(6)
Au1 Au2 N2 N1 -2.8(5)
Au3 Au2 N2 N1 -16.9(7)
N2 Au2 N3 C18 25(7)
Au1 Au2 N3 C18 155.7(7)
Au3 Au2 N3 C18 171.9(8)
N2 Au2 N3 N4 -152(6)
Au1 Au2 N3 N4 -20.9(7)
Au3 Au2 N3 N4 -4.7(5)
C18 N3 N4 C20 -1.0(9)
Au2 N3 N4 C20 176.3(6)
C18 N3 N4 Au3 -169.8(5)
Au2 N3 N4 Au3 7.5(8)
N5 Au3 N4 C20 -89(4)
Au2 Au3 N4 C20 -169.4(9)
N5 Au3 N4 N3 76(4)
Au2 Au3 N4 N3 -4.4(5)
N4 Au3 N5 C31 110(4)
Au2 Au3 N5 C31 -171.9(7)
N4 Au3 N5 N6 -49(4)
Au2 Au3 N5 N6 29.3(7)
C31 N5 N6 C33 -0.3(10)
Au3 N5 N6 C33 163.2(6)
C31 N5 N6 Au1 160.2(6)
Au3 N5 N6 Au1 -36.4(8)
N1 Au1 N6 C33 105(4)
Au2 Au1 N6 C33 -176.4(8)
N1 Au1 N6 N5 -50(4)
Au2 Au1 N6 N5 28.3(7)
N12 Au4 N7 C46 -107(4)
Au6 Au4 N7 C46 171.7(8)
Au5 Au4 N7 C46 -179.7(10)
N12 Au4 N7 N8 53(4)
Au6 Au4 N7 N8 -28.2(7)
Au5 Au4 N7 N8 -19.6(5)
C46 N7 N8 C44 -1.2(10)
Au4 N7 N8 C44 -165.7(6)
C46 N7 N8 Au5 -162.4(6)
Au4 N7 N8 Au5 33.1(8)
N9 Au5 N8 C44 -103(3)
Au6 Au5 N8 C44 178.5(7)
Au4 Au5 N8 C44 -176.7(9)
N9 Au5 N8 N7 53(3)
Au6 Au5 N8 N7 -24.8(7)
Au4 Au5 N8 N7 -19.9(5)
N8 Au5 N9 C57 98(3)
Au6 Au5 N9 C57 179.6(9)
Au4 Au5 N9 C57 168.5(7)
N8 Au5 N9 N10 -75(3)
Au6 Au5 N9 N10 6.2(5)
Au4 Au5 N9 N10 -4.9(7)
C57 N9 N10 C59 1.3(10)
Au5 N9 N10 C59 176.2(7)
C57 N9 N10 Au6 174.9(6)
Au5 N9 N10 Au6 -10.3(9)
N11 Au6 N10 N9 -77(10)
Au4 Au6 N10 N9 21.7(8)
Au5 Au6 N10 N9 6.3(6)
N11 Au6 N10 C59 95(10)
Au4 Au6 N10 C59 -166.6(9)
Au5 Au6 N10 C59 177.9(11)
N10 Au6 N11 C70 -71(10)
Au4 Au6 N11 C70 -171.2(9)
Au5 Au6 N11 C70 -153.6(7)
N10 Au6 N11 N12 105(10)
Au4 Au6 N11 N12 5.2(5)
Au5 Au6 N11 N12 22.8(7)
C70 N11 N12 C72 -1.3(10)
Au6 N11 N12 C72 -178.5(6)
C70 N11 N12 Au4 168.5(6)
Au6 N11 N12 Au4 -8.6(8)
N7 Au4 N12 C72 88(4)
Au6 Au4 N12 C72 172.1(9)
Au5 Au4 N12 C72 158.2(7)
N7 Au4 N12 N11 -79(4)
Au6 Au4 N12 N11 5.3(5)
Au5 Au4 N12 N11 -8.6(7)
C4 S1 C1 C2 -0.13(16)
S1 C1 C2 C3 -0.04(19)
C1 C2 C3 C4 0.3(4)
C2 C3 C4 C5 -179.7(4)
C2 C3 C4 C3' -4.3(10)
C2 C3 C4 S1' 71(12)
C2 C3 C4 S1 -0.3(5)
C1 S1 C4 C3 0.3(3)
C1 S1 C4 C5 179.7(4)
C1 S1 C4 C3' 135(22)
C1 S1 C4 S1' -4.6(7)
N2 N1 C5 C6 0.8(10)
Au1 N1 C5 C6 179.8(7)
N2 N1 C5 C4 -176.2(6)
Au1 N1 C5 C4 2.8(12)
C3 C4 C5 N1 -21.7(11)
C3' C4 C5 N1 163.1(9)
S1' C4 C5 N1 -15.9(9)
S1 C4 C5 N1 159.0(8)
C3 C4 C5 C6 162.0(10)
C3' C4 C5 C6 -13.1(12)
S1' C4 C5 C6 167.9(10)
S1 C4 C5 C6 -17.2(10)
N1 C5 C6 C7 -1.1(11)
C4 C5 C6 C7 175.6(7)
N1 N2 C7 C6 -0.5(11)
Au2 N2 C7 C6 174.9(7)
N1 N2 C7 C8 -178.6(8)
Au2 N2 C7 C8 -3.2(14)
C5 C6 C7 N2 1.0(11)
C5 C6 C7 C8 178.8(9)
N2 C7 C8 C9 135.5(8)
C6 C7 C8 C9 -42.1(13)
N2 C7 C8 C13 -46.7(12)
C6 C7 C8 C13 135.7(10)
C13 C8 C9 C10 0.0
C7 C8 C9 C10 177.9(8)
C8 C9 C10 C11 0.0
C9 C10 C11 C12 0.0
C10 C11 C12 C13 0.0
C11 C12 C13 C8 0.0
C9 C8 C13 C12 0.0
C7 C8 C13 C12 -177.8(8)
C17 S2 C14 C15 -0.24(15)
S2 C14 C15 C16 -0.03(19)
C14 C15 C16 C17 0.4(4)
C15 C16 C17 C18 -179.4(4)
C15 C16 C17 C16' -9.0(10)
C15 C16 C17 S2' 60(6)
C15 C16 C17 S2 -0.6(5)
C14 S2 C17 C16 0.5(3)
C14 S2 C17 C18 179.3(4)
C14 S2 C17 C16' 127(11)
C14 S2 C17 S2' -7.7(7)
N4 N3 C18 C19 0.6(9)
Au2 N3 C18 C19 -176.3(6)
N4 N3 C18 C17 179.6(6)
Au2 N3 C18 C17 2.7(11)
C16 C17 C18 N3 -28.5(10)
C16' C17 C18 N3 160.9(9)
S2' C17 C18 N3 -18.4(9)
S2 C17 C18 N3 152.8(8)
C16 C17 C18 C19 150.3(10)
C16' C17 C18 C19 -20.2(11)
S2' C17 C18 C19 160.4(10)
S2 C17 C18 C19 -28.4(9)
N3 C18 C19 C20 0.0(10)
C17 C18 C19 C20 -178.9(7)
N3 N4 C20 C19 1.0(10)
Au3 N4 C20 C19 166.8(7)
N3 N4 C20 C21 177.8(7)
Au3 N4 C20 C21 -16.4(13)
C18 C19 C20 N4 -0.6(10)
C18 C19 C20 C21 -177.3(8)
N4 C20 C21 C22 176.4(7)
C19 C20 C21 C22 -7.5(11)
N4 C20 C21 C26 -2.0(11)
C19 C20 C21 C26 174.2(7)
C26 C21 C22 C23 0.0
C20 C21 C22 C23 -178.4(7)
C21 C22 C23 C24 0.0
C22 C23 C24 C25 0.0
C23 C24 C25 C26 0.0
C24 C25 C26 C21 0.0
C22 C21 C26 C25 0.0
C20 C21 C26 C25 178.3(7)
C30 S3 C27 C28 -0.02(17)
S3 C27 C28 C29 0.04(19)
C27 C28 C29 C30 -0.1(4)
C28 C29 C30 C31 -179.9(5)
C28 C29 C30 S3 0.0(5)
C27 S3 C30 C29 0.0(4)
C27 S3 C30 C31 179.9(4)
N6 N5 C31 C32 -0.3(10)
Au3 N5 C31 C32 -160.4(7)
N6 N5 C31 C30 -177.8(7)
Au3 N5 C31 C30 22.0(11)
N6 N5 C31 C34' -178.8(9)
Au3 N5 C31 C34' 21.0(13)
C29 C30 C31 N5 26.0(10)
S3 C30 C31 N5 -153.9(8)
C29 C30 C31 C32 -150.9(11)
S3 C30 C31 C32 29.3(12)
C29 C30 C31 C34' 62(31)
S3 C30 C31 C34' -118(31)
N5 C31 C32 C33 0.7(11)
C30 C31 C32 C33 177.8(9)
C34' C31 C32 C33 178.9(11)
N5 N6 C33 C32 0.7(11)
Au1 N6 C33 C32 -156.2(7)
N5 N6 C33 C34 -174.8(13)
Au1 N6 C33 C34 28.2(17)
N5 N6 C33 C30' -175.0(12)
Au1 N6 C33 C30' 28.0(16)
C31 C32 C33 N6 -0.9(11)
C31 C32 C33 C34 174.1(15)
C31 C32 C33 C30' 174.7(13)
N6 C33 C34 C35 -129.8(12)
C32 C33 C34 C35 56(2)
C30' C33 C34 C35 46(30)
N6 C33 C34 C39 49.6(16)
C32 C33 C34 C39 -124.9(14)
C30' C33 C34 C39 -135(30)
C39 C34 C35 C36 0.0
C33 C34 C35 C36 179.4(16)
C34 C35 C36 C37 0.0
C35 C36 C37 C38 0.0
C36 C37 C38 C39 0.0
C37 C38 C39 C34 0.0
C35 C34 C39 C38 0.0
C33 C34 C39 C38 -179.4(15)
C43 S4 C40 C41 -0.19(14)
S4 C40 C41 C42 0.03(16)
C40 C41 C42 C43 0.2(4)
C41 C42 C43 C42' 0.8(8)
C41 C42 C43 C44 -179.5(3)
C41 C42 C43 S4 -0.4(5)
C41 C42 C43 S4' -176(13)
C40 S4 C43 C42 0.3(3)
C40 S4 C43 C42' -8(6)
C40 S4 C43 C44 179.5(3)
C40 S4 C43 S4' 0.6(7)
N7 N8 C44 C45 1.6(10)
Au5 N8 C44 C45 159.8(7)
N7 N8 C44 C43 176.9(7)
Au5 N8 C44 C43 -24.8(13)
C42 C43 C44 N8 -47.6(11)
C42' C43 C44 N8 132.0(10)
S4 C43 C44 N8 133.4(9)
S4' C43 C44 N8 -47.8(9)
C42 C43 C44 C45 126.7(10)
C42' C43 C44 C45 -53.7(12)
S4 C43 C44 C45 -52.4(10)
S4' C43 C44 C45 126.5(10)
N8 C44 C45 C46 -1.3(11)
C43 C44 C45 C46 -176.4(9)
N8 N7 C46 C45 0.3(11)
Au4 N7 C46 C45 161.6(7)
N8 N7 C46 C47 178.3(8)
Au4 N7 C46 C47 -20.4(14)
C44 C45 C46 N7 0.6(11)
C44 C45 C46 C47 -177.2(9)
N7 C46 C47 C48 135.5(8)
C45 C46 C47 C48 -47.0(12)
N7 C46 C47 C52 -48.3(11)
C45 C46 C47 C52 129.2(10)
C52 C47 C48 C49 0.0
C46 C47 C48 C49 176.2(7)
C47 C48 C49 C50 0.0
C48 C49 C50 C51 0.0
C49 C50 C51 C52 0.0
C50 C51 C52 C47 0.0
C48 C47 C52 C51 0.0
C46 C47 C52 C51 -176.2(7)
C56 S5 C53 C54 -0.06(14)
S5 C53 C54 C55 0.08(18)
C53 C54 C55 C56 -0.1(4)
C54 C55 C56 C57 -179.7(4)
C54 C55 C56 C55' 102(20)
C54 C55 C56 S5' -7.1(17)
C54 C55 C56 S5 0.0(5)
C53 S5 C56 C55 0.0(3)
C53 S5 C56 C57 179.7(3)
C53 S5 C56 C55' -7.5(17)
C53 S5 C56 S5' 81(24)
N10 N9 C57 C58 -2.0(10)
Au5 N9 C57 C58 -175.9(7)
N10 N9 C57 C56 179.8(7)
Au5 N9 C57 C56 5.9(12)
C55 C56 C57 N9 -162.4(12)
C55' C56 C57 N9 -153.9(13)
S5' C56 C57 N9 25.9(14)
S5 C56 C57 N9 17.9(12)
C55 C56 C57 C58 19.7(14)
C55' C56 C57 C58 28.2(14)
S5' C56 C57 C58 -152.0(12)
S5 C56 C57 C58 -160.0(13)
N9 C57 C58 C59 1.9(11)
C56 C57 C58 C59 -179.9(8)
N9 N10 C59 C58 -0.1(12)
Au6 N10 C59 C58 -172.5(7)
N9 N10 C59 C60 178.2(9)
Au6 N10 C59 C60 5.8(16)
C57 C58 C59 N10 -1.1(12)
C57 C58 C59 C60 -179.3(10)
N10 C59 C60 C61 -139.4(9)
C58 C59 C60 C61 38.7(14)
N10 C59 C60 C65 45.5(13)
C58 C59 C60 C65 -136.5(11)
C65 C60 C61 C62 0.0
C59 C60 C61 C62 -175.4(8)
C60 C61 C62 C63 0.0
C61 C62 C63 C64 0.0
C62 C63 C64 C65 0.0
C63 C64 C65 C60 0.0
C61 C60 C65 C64 0.0
C59 C60 C65 C64 175.0(8)
C68 C67 C66 S6 0.1(2)
C69 S6 C66 C67 0.0(2)
C66 C67 C68 C69 -0.1(4)
C66 S6 C69 C70 179.8(6)
C66 S6 C69 C68 0.0(4)
C67 C68 C69 S6 0.1(5)
C67 C68 C69 C70 -179.8(4)
N12 N11 C70 C71 0.9(10)
Au6 N11 C70 C71 177.6(7)
N12 N11 C70 C69 178.3(10)
Au6 N11 C70 C69 -5.0(13)
N12 N11 C70 C73' 176.7(9)
Au6 N11 C70 C73' -6.6(15)
S6 C69 C70 N11 20.8(13)
C68 C69 C70 N11 -159.4(12)
S6 C69 C70 C71 -162.7(13)
C68 C69 C70 C71 17.1(14)
S6 C69 C70 C73' -165(5)
C68 C69 C70 C73' 15(4)
N11 C70 C71 C72 -0.2(10)
C69 C70 C71 C72 -176.9(11)
C73' C70 C71 C72 -176.3(9)
N11 N12 C72 C71 1.2(10)
Au4 N12 C72 C71 -166.7(7)
N11 N12 C72 C73 -178.9(13)
Au4 N12 C72 C73 13.1(18)
N11 N12 C72 C69' 178.7(8)
Au4 N12 C72 C69' 10.8(13)
C70 C71 C72 N12 -0.6(10)
C70 C71 C72 C73 179.5(15)
C70 C71 C72 C69' -178.0(8)
N12 C72 C73 C74 -153.5(10)
C71 C72 C73 C74 26(2)
C69' C72 C73 C74 -53(49)
N12 C72 C73 C78 24(2)
C71 C72 C73 C78 -156.6(11)
C69' C72 C73 C78 124(50)
C78 C73 C74 C75 0.0
C72 C73 C74 C75 177.2(18)
C73 C74 C75 C76 0.0
C74 C75 C76 C77 0.0
C75 C76 C77 C78 0.0
C76 C77 C78 C73 0.0
C74 C73 C78 C77 0.0
C72 C73 C78 C77 -177(2)
C3 C4 S1' C1' -106(12)
C5 C4 S1' C1' 179.4(5)
C3' C4 S1' C1' 0.4(4)
S1 C4 S1' C1' 4.0(7)
C16 C17 S2' C14' -115(6)
C18 C17 S2' C14' 179.6(4)
C16' C17 S2' C14' 0.3(3)
S2 C17 S2' C14' 7.5(7)
C42 C43 S4' C40' 4(13)
C42' C43 S4' C40' 0.1(3)
C44 C43 S4' C40' 180.0(4)
S4 C43 S4' C40' -1.2(7)
C55 C56 S5' C53' 7.0(16)
C57 C56 S5' C53' 180.0(4)
C55' C56 S5' C53' -0.2(4)
S5 C56 S5' C53' -95(24)
C4 S1' C1' C2' -0.20(17)
S1' C1' C2' C3' 0.0(2)
C3 C4 C3' C2' 4.7(9)
C5 C4 C3' C2' -179.6(4)
S1' C4 C3' C2' -0.4(5)
S1 C4 C3' C2' -42(22)
C1' C2' C3' C4 0.3(4)
C17 S2' C14' C15' -0.14(16)
S2' C14' C15' C16' -0.03(18)
C16 C17 C16' C15' 8.8(10)
C18 C17 C16' C15' -179.8(3)
S2' C17 C16' C15' -0.3(5)
S2 C17 C16' C15' -48(11)
C14' C15' C16' C17 0.2(4)
C30' S3' C27' C28' -0.02(17)
S3' C27' C28' C29' 0.0(2)
C27' C28' C29' C30' 0.0(4)
C28' C29' C30' C33 -179.9(4)
C28' C29' C30' S3' 0.0(5)
N6 C33 C30' C29' -140.9(11)
C32 C33 C30' C29' 44.1(13)
C34 C33 C30' C29' -145(30)
N6 C33 C30' S3' 39.2(12)
C32 C33 C30' S3' -135.8(12)
C34 C33 C30' S3' 35(30)
C27' S3' C30' C29' 0.0(4)
C27' S3' C30' C33 179.9(4)
N5 C31 C34' C35' -143.9(8)
C32 C31 C34' C35' 38.0(15)
C30 C31 C34' C35' 72(31)
N5 C31 C34' C39' 33.4(14)
C32 C31 C34' C39' -144.7(10)
C30 C31 C34' C39' -111(32)
C39' C34' C35' C36' 0.0
C31 C34' C35' C36' 177.4(11)
C34' C35' C36' C37' 0.0
C35' C36' C37' C38' 0.0
C36' C37' C38' C39' 0.0
C37' C38' C39' C34' 0.0
C35' C34' C39' C38' 0.0
C31 C34' C39' C38' -177.2(12)
C43 S4' C40' C41' -0.03(16)
S4' C40' C41' C42' 0.0(2)
C40' C41' C42' C43 0.1(5)
C42 C43 C42' C41' -0.3(8)
C44 C43 C42' C41' -180.0(4)
S4 C43 C42' C41' 172(6)
S4' C43 C42' C41' -0.1(6)
C56 S5' C53' C54' 0.1(2)
S5' C53' C54' C55' 0.1(2)
C55 C56 C55' C54' -74(20)
C57 C56 C55' C54' -180.0(5)
S5' C56 C55' C54' 0.2(4)
S5 C56 C55' C54' 7.6(17)
C53' C54' C55' C56 -0.2(4)
C69' S6' C66' C67' 0.00(16)
S6' C66' C67' C68' 0.0(2)
C66' C67' C68' C69' 0.0(4)
C67' C68' C69' C72 180.0(4)
C67' C68' C69' S6' 0.0(5)
N12 C72 C69' C68' -155.9(9)
C71 C72 C69' C68' 21.1(11)
C73 C72 C69' C68' 123(49)
N12 C72 C69' S6' 24.1(9)
C71 C72 C69' S6' -158.9(9)
C73 C72 C69' S6' -57(49)
C66' S6' C69' C68' 0.0(3)
C66' S6' C69' C72 -180.0(4)
N11 C70 C73' C74' -150.7(8)
C71 C70 C73' C74' 24.5(13)
C69 C70 C73' C74' -158(4)
N11 C70 C73' C78' 25.4(13)
C71 C70 C73' C78' -159.3(8)
C69 C70 C73' C78' 19(4)
C78' C73' C74' C75' 0.0
C70 C73' C74' C75' 176.1(9)
C73' C74' C75' C76' 0.0
C74' C75' C76' C77' 0.0
C75' C76' C77' C78' 0.0
C76' C77' C78' C73' 0.0
C74' C73' C78' C77' 0.0
C70 C73' C78' C77' -176.2(9)
